data_4333414
loop_
_publ_author_name
'Chaudhuri, Phalguni'
'Weyherm\"uller, Thomas'
'Wagner, Rita'
'Khanra, Sumit'
'Biswas, Biplab'
'Bothe, Eberhard'
'Bill, Eckhard'

_publ_section_title
;
 Tridentate Facial Ligation of Tris(pyridine-2-aldoximato)nickel(II) and
 Tris(imidazole-2-aldoximato)nickel(II) To Generate NiIIFeIIINiII,
 MnIIINiII, NiIINiII, and ZnIINiIIand the Electrooxidized MnIVNiII,
 NiIINiIII, and ZnIINiIIISpecies:&#x00A0; A Magnetostructural,
 Electrochemical, and EPR Spectroscopic Study
;
_journal_issue 21
_journal_name_full 'Inorganic Chemistry'
_journal_page_first 9003
_journal_page_last 9016
_journal_paper_doi 10.1021/ic701073j
_journal_volume 46
_journal_year 2007
_chemical_formula_moiety '[C36 H30 Fe N12 Ni2 O6]+, (Cl O4)-'
_chemical_formula_sum 'C36 H30 Cl Fe N12 Ni2 O10'
_chemical_formula_weight 999.44
_chemical_name_systematic
;
  ?
;
_space_group_IT_number 148
_symmetry_cell_setting trigonal
_symmetry_space_group_name_Hall '-R 3'
_symmetry_space_group_name_H-M 'R -3 :H'
_atom_sites_solution_hydrogens geom
_atom_sites_solution_primary direct
_atom_sites_solution_secondary difmap
_audit_creation_method SHELXL-97
_cell_angle_alpha 90.00
_cell_angle_beta 90.00
_cell_angle_gamma 120.00
_cell_formula_units_Z 3
_cell_length_a 13.835(2)
_cell_length_b 13.835(2)
_cell_length_c 21.163(4)
_cell_measurement_temperature 100(2)
_cell_volume 3508.1(10)
_computing_cell_refinement 'Nonius Collect Software'
_computing_data_collection 'Nonius Collect Software'
_computing_data_reduction 'Nonius Collect Software'
_computing_structure_refinement 'SHELXL-97 (Sheldrick, 1997)'
_computing_structure_solution 'SHELXS-97 (Sheldrick, 1990)'
_diffrn_ambient_temperature 100(2)
_diffrn_measured_fraction_theta_full 0.993
_diffrn_measured_fraction_theta_max 0.993
_diffrn_measurement_device_type 'Nonius Kappa-CCD'
_diffrn_measurement_method '361 images at 1.0 deg. stepwise rotation in omega and phi, 360 sec./frame'
_diffrn_radiation_monochromator graphite
_diffrn_radiation_source 'rotating anode, 50 kV, 70 mA'
_diffrn_radiation_type MoK\a
_diffrn_radiation_wavelength 0.71073
_diffrn_reflns_av_R_equivalents 0.0684
_diffrn_reflns_av_sigmaI/netI 0.0488
_diffrn_reflns_limit_h_max 18
_diffrn_reflns_limit_h_min -17
_diffrn_reflns_limit_k_max 18
_diffrn_reflns_limit_k_min -12
_diffrn_reflns_limit_l_max 27
_diffrn_reflns_limit_l_min -27
_diffrn_reflns_number 8748
_diffrn_reflns_theta_full 27.98
_diffrn_reflns_theta_max 27.98
_diffrn_reflns_theta_min 4.13
_exptl_absorpt_coefficient_mu 1.223
_exptl_absorpt_correction_type none
_exptl_crystal_colour black
_exptl_crystal_density_diffrn 1.419
_exptl_crystal_density_method 'not measured'
_exptl_crystal_description 'opaque parallelepiped'
_exptl_crystal_F_000 1527
_exptl_crystal_size_max 0.09
_exptl_crystal_size_mid 0.08
_exptl_crystal_size_min 0.06
_refine_diff_density_max 0.915
_refine_diff_density_min -0.384
_refine_diff_density_rms 0.127
_refine_ls_extinction_method none
_refine_ls_goodness_of_fit_ref 1.122
_refine_ls_hydrogen_treatment mixed
_refine_ls_matrix_type full
_refine_ls_number_parameters 112
_refine_ls_number_reflns 1875
_refine_ls_number_restraints 19
_refine_ls_restrained_S_all 1.118
_refine_ls_R_factor_all 0.0920
_refine_ls_R_factor_gt 0.0626
_refine_ls_shift/su_max 0.000
_refine_ls_shift/su_mean 0.000
_refine_ls_structure_factor_coef Fsqd
_refine_ls_weighting_details 'calc w=1/[\s^2^(Fo^2^)+(0.1143P)^2^+16.0243P] where P=(Fo^2^+2Fc^2^)/3'
_refine_ls_weighting_scheme calc
_refine_ls_wR_factor_gt 0.1785
_refine_ls_wR_factor_ref 0.2041
_reflns_number_gt 1382
_reflns_number_total 1875
_reflns_threshold_expression >2sigma(I)
_cod_data_source_file ic701073jsup1.cif
_cod_data_source_block 1
_cod_original_sg_symbol_H-M R-3
_cod_database_code 4333414

loop_
_symmetry_equiv_pos_as_xyz
'x, y, z'
'-y, x-y, z'
'-x+y, -x, z'
'x+2/3, y+1/3, z+1/3'
'-y+2/3, x-y+1/3, z+1/3'
'-x+y+2/3, -x+1/3, z+1/3'
'x+1/3, y+2/3, z+2/3'
'-y+1/3, x-y+2/3, z+2/3'
'-x+y+1/3, -x+2/3, z+2/3'
'-x, -y, -z'
'y, -x+y, -z'
'x-y, x, -z'
'-x+2/3, -y+1/3, -z+1/3'
'y+2/3, -x+y+1/3, -z+1/3'
'x-y+2/3, x+1/3, -z+1/3'
'-x+1/3, -y+2/3, -z+2/3'
'y+1/3, -x+y+2/3, -z+2/3'
'x-y+1/3, x+2/3, -z+2/3'

loop_
_atom_site_label
_atom_site_type_symbol
_atom_site_fract_x
_atom_site_fract_y
_atom_site_fract_z
_atom_site_U_iso_or_equiv
_atom_site_adp_type
_atom_site_occupancy
_atom_site_symmetry_multiplicity
_atom_site_calc_flag
_atom_site_refinement_flags
Fe1 Fe 0.3333 0.6667 0.1667 0.0225(4) Uani 1 6 d S
Ni1 Ni 0.3333 0.6667 -0.00082(4) 0.0250(3) Uani 1 3 d S
O1 O 0.2624(3) 0.7372(3) 0.11478(13) 0.0281(7) Uani 1 1 d .
N2 N 0.2375(3) 0.7016(3) 0.05459(15) 0.0247(8) Uani 1 1 d .
C3 C 0.1432(4) 0.6845(4) 0.03203(19) 0.0283(9) Uani 1 1 d .
H3 H 0.0958 0.7040 0.0543 0.034 Uiso 1 1 calc R
C4 C 0.1156(4) 0.6328(4) -0.03037(19) 0.0281(9) Uani 1 1 d .
C5 C 0.0167(4) 0.6089(4) -0.0615(2) 0.0373(11) Uani 1 1 d .
H5 H -0.0335 0.6293 -0.0434 0.045 Uiso 1 1 calc R
C6 C -0.0060(4) 0.5546(5) -0.1193(2) 0.0413(12) Uani 1 1 d .
H6 H -0.0729 0.5363 -0.1412 0.050 Uiso 1 1 calc R
C7 C 0.0686(4) 0.5275(5) -0.1445(2) 0.0448(13) Uani 1 1 d .
H7 H 0.0551 0.4921 -0.1845 0.054 Uiso 1 1 calc R
C8 C 0.1647(4) 0.5529(4) -0.1103(2) 0.0386(11) Uani 1 1 d .
H8 H 0.2152 0.5322 -0.1275 0.046 Uiso 1 1 calc R
N9 N 0.1889(3) 0.6052(3) -0.05448(17) 0.0286(8) Uani 1 1 d .
Cl10 Cl 0.2070(14) 0.7302(10) -0.2896(7) 0.106(5) Uani 0.17 1 d PD
O11 O 0.129(2) 0.751(3) -0.2581(15) 0.108(13) Uiso 0.17 1 d PD
O12 O 0.213(3) 0.759(3) -0.3544(8) 0.147(19) Uiso 0.17 1 d PD
O13 O 0.3140(18) 0.795(3) -0.2617(16) 0.152(19) Uiso 0.17 1 d PD
O14 O 0.173(3) 0.6151(14) -0.2847(18) 0.17(2) Uiso 0.17 1 d PD

loop_
_atom_site_aniso_label
_atom_site_aniso_U_11
_atom_site_aniso_U_22
_atom_site_aniso_U_33
_atom_site_aniso_U_23
_atom_site_aniso_U_13
_atom_site_aniso_U_12
Fe1 0.0258(5) 0.0258(5) 0.0161(6) 0.000 0.000 0.0129(3)
Ni1 0.0277(4) 0.0277(4) 0.0195(5) 0.000 0.000 0.0138(2)
O1 0.0376(17) 0.0370(17) 0.0149(13) -0.0012(11) -0.0020(11) 0.0225(14)
N2 0.0322(19) 0.0260(18) 0.0158(15) 0.0014(12) -0.0002(13) 0.0144(15)
C3 0.031(2) 0.035(2) 0.0213(19) 0.0011(17) 0.0023(16) 0.0184(19)
C4 0.027(2) 0.029(2) 0.0225(19) 0.0049(16) 0.0002(16) 0.0099(18)
C5 0.028(2) 0.045(3) 0.032(2) 0.006(2) -0.0008(18) 0.013(2)
C6 0.030(2) 0.045(3) 0.032(2) 0.000(2) -0.0087(19) 0.007(2)
C7 0.039(3) 0.044(3) 0.031(2) -0.009(2) -0.007(2) 0.006(2)
C8 0.036(3) 0.037(3) 0.033(2) -0.010(2) -0.002(2) 0.011(2)
N9 0.0264(18) 0.0297(19) 0.0240(17) -0.0017(14) 0.0000(14) 0.0097(15)
Cl10 0.147(14) 0.065(7) 0.094(9) 0.036(7) 0.018(10) 0.045(8)

loop_
_atom_type_symbol
_atom_type_description
_atom_type_scat_dispersion_real
_atom_type_scat_dispersion_imag
_atom_type_scat_source
C C 0.0033 0.0016 'International Tables Vol C Tables 4.2.6.8 and 6.1.1.4'
H H 0.0000 0.0000 'International Tables Vol C Tables 4.2.6.8 and 6.1.1.4'
N N 0.0061 0.0033 'International Tables Vol C Tables 4.2.6.8 and 6.1.1.4'
O O 0.0106 0.0060 'International Tables Vol C Tables 4.2.6.8 and 6.1.1.4'
Cl Cl 0.1484 0.1585 'International Tables Vol C Tables 4.2.6.8 and 6.1.1.4'
Fe Fe 0.3463 0.8444 'International Tables Vol C Tables 4.2.6.8 and 6.1.1.4'
Ni Ni 0.3393 1.1124 'International Tables Vol C Tables 4.2.6.8 and 6.1.1.4'

loop_
_geom_angle_atom_site_label_1
_geom_angle_atom_site_label_2
_geom_angle_atom_site_label_3
_geom_angle
_geom_angle_site_symmetry_1
_geom_angle_site_symmetry_3
O1 Fe1 O1 179.996(1) 13_565 .
O1 Fe1 O1 86.78(11) 13_565 3_565
O1 Fe1 O1 93.22(11) . 3_565
O1 Fe1 O1 86.78(11) 13_565 2_665
O1 Fe1 O1 93.22(11) . 2_665
O1 Fe1 O1 93.22(11) 3_565 2_665
O1 Fe1 O1 93.22(11) 13_565 15
O1 Fe1 O1 86.78(11) . 15
O1 Fe1 O1 180.0 3_565 15
O1 Fe1 O1 86.78(11) 2_665 15
O1 Fe1 O1 93.22(11) 13_565 14_455
O1 Fe1 O1 86.78(11) . 14_455
O1 Fe1 O1 86.78(11) 3_565 14_455
O1 Fe1 O1 180.0 2_665 14_455
O1 Fe1 O1 93.22(11) 15 14_455
N2 Ni1 N2 89.14(14) . 3_565
N2 Ni1 N2 89.14(14) . 2_665
N2 Ni1 N2 89.14(14) 3_565 2_665
N2 Ni1 N9 101.68(14) . 3_565
N2 Ni1 N9 78.55(14) 3_565 3_565
N2 Ni1 N9 163.37(15) 2_665 3_565
N2 Ni1 N9 78.55(14) . .
N2 Ni1 N9 163.37(15) 3_565 .
N2 Ni1 N9 101.67(14) 2_665 .
N9 Ni1 N9 92.92(14) 3_565 .
N2 Ni1 N9 163.37(15) . 2_665
N2 Ni1 N9 101.68(14) 3_565 2_665
N2 Ni1 N9 78.54(14) 2_665 2_665
N9 Ni1 N9 92.91(14) 3_565 2_665
N9 Ni1 N9 92.91(14) . 2_665
N2 O1 Fe1 115.8(2) . .
C3 N2 O1 117.7(3) . .
C3 N2 Ni1 117.9(3) . .
O1 N2 Ni1 124.3(3) . .
N2 C3 C4 114.6(4) . .
N9 C4 C5 122.6(4) . .
N9 C4 C3 115.5(4) . .
C5 C4 C3 121.8(4) . .
C6 C5 C4 118.2(5) . .
C7 C6 C5 119.6(5) . .
C6 C7 C8 118.9(5) . .
N9 C8 C7 122.9(5) . .
C8 N9 C4 117.8(4) . .
C8 N9 Ni1 129.4(3) . .
C4 N9 Ni1 112.5(3) . .
O11 Cl10 O12 110.1(5) . .
O11 Cl10 O13 109.7(5) . .
O12 Cl10 O13 109.3(5) . .
O11 Cl10 O14 109.7(5) . .
O12 Cl10 O14 109.0(5) . .
O13 Cl10 O14 109.1(5) . .
O14 O12 Cl10 121(4) 14_454 .
O14 O12 O13 67.5(19) 14_454 15_554
Cl10 O12 O13 113(2) . 15_554
Cl10 O13 O14 133(3) . 3_565
Cl10 O13 O12 117.2(18) . 14_454
O14 O13 O12 35(2) 3_565 14_454
O12 O14 Cl10 132(2) 15_554 .
O12 O14 O13 77(3) 15_554 2_665
Cl10 O14 O13 148(4) . 2_665

loop_
_geom_bond_atom_site_label_1
_geom_bond_atom_site_label_2
_geom_bond_distance
_geom_bond_site_symmetry_2
Fe1 O1 2.019(3) 13_565
Fe1 O1 2.019(3) .
Fe1 O1 2.019(3) 3_565
Fe1 O1 2.019(3) 2_665
Fe1 O1 2.019(3) 15
Fe1 O1 2.019(3) 14_455
Ni1 N2 2.001(3) .
Ni1 N2 2.001(3) 3_565
Ni1 N2 2.001(3) 2_665
Ni1 N9 2.075(4) 3_565
Ni1 N9 2.075(4) .
Ni1 N9 2.076(4) 2_665
O1 N2 1.347(4) .
N2 C3 1.296(6) .
C3 C4 1.459(6) .
C4 N9 1.350(6) .
C4 C5 1.401(6) .
C5 C6 1.387(7) .
C6 C7 1.370(8) .
C7 C8 1.396(7) .
C8 N9 1.337(6) .
Cl10 O11 1.413(5) .
Cl10 O12 1.418(5) .
Cl10 O13 1.420(5) .
Cl10 O14 1.422(5) .
O12 O14 1.04(4) 14_454
O12 O13 1.76(5) 15_554
O13 O14 1.67(4) 3_565
O13 O12 1.76(5) 14_454
O14 O12 1.04(4) 15_554
O14 O13 1.67(4) 2_665
